data_7031861
loop_
_publ_author_name
'Liao, Wei-Ming'
'Shi, Hua-Tian'
'Shi, Xu-Hua'
'Yin, Ye-Gao'

_publ_section_title
;
 Pyrolytic cavitation, selective adsorption and molecular recognition of a
 porous Eu(iii) MOF.
;
_journal_issue 41
_journal_name_full 'Dalton transactions (Cambridge, England : 2003)'
_journal_page_first 15305
_journal_page_last 15307
_journal_paper_doi 10.1039/c4dt01434k
_journal_volume 43
_journal_year 2014
_chemical_formula_moiety 'C25 H13 Sm2 O14, C2 H8 N'
_chemical_formula_sum 'C27 H21 N O14 Sm2'
_chemical_formula_weight 884.17
_chemical_name_systematic
; 
 ? 
;
_space_group_IT_number 2
_space_group_name_Hall '-P 1'
_symmetry_cell_setting triclinic
_symmetry_space_group_name_Hall '-P 1'
_symmetry_space_group_name_H-M 'P -1'
_atom_sites_solution_hydrogens geom
_atom_sites_solution_primary direct
_atom_sites_solution_secondary difmap
_audit_creation_method SHELXL-97
_cell_angle_alpha 98.993(3)
_cell_angle_beta 97.112(2)
_cell_angle_gamma 100.424(3)
_cell_formula_units_Z 2
_cell_length_a 8.3911(2)
_cell_length_b 10.5518(3)
_cell_length_c 17.4632(5)
_cell_measurement_reflns_used 8909
_cell_measurement_temperature 293(2)
_cell_measurement_theta_max 28.3370
_cell_measurement_theta_min 2.9430
_cell_volume 1483.48(7)
_computing_cell_refinement
;
CrysAlisPro, Agilent Technologies,
Version 1.171.36.28 (release 01-02-2013 CrysAlis171 .NET)
(compiled Feb  1 2013,16:14:44)
;
_computing_data_collection
;
CrysAlisPro, Agilent Technologies,
Version 1.171.36.28 (release 01-02-2013 CrysAlis171 .NET)
(compiled Feb  1 2013,16:14:44)
;
_computing_data_reduction
;
CrysAlisPro, Agilent Technologies,
Version 1.171.36.28 (release 01-02-2013 CrysAlis171 .NET)
(compiled Feb  1 2013,16:14:44)
;
_computing_molecular_graphics 'XP, Ver. 6.10, Bruker AXS Inc., 2000.'
_computing_publication_material 'SHELXTL-Bruker AXS Inc., 1998.'
_computing_structure_refinement 'SHELXL-97 (Sheldrick, 1997)'
_computing_structure_solution 'SHELXS-97 (Sheldrick, 1990)'
_diffrn_ambient_temperature 293(2)
_diffrn_measured_fraction_theta_full 0.999
_diffrn_measured_fraction_theta_max 0.999
_diffrn_measurement_device_type 'Xcalibur, Atlas, Gemini'
_diffrn_measurement_method '\w scans'
_diffrn_radiation_monochromator graphite
_diffrn_radiation_source 'fine-focus sealed tube'
_diffrn_radiation_type MoK\a
_diffrn_radiation_wavelength 0.71073
_diffrn_reflns_av_R_equivalents 0.0259
_diffrn_reflns_av_sigmaI/netI 0.0331
_diffrn_reflns_limit_h_max 9
_diffrn_reflns_limit_h_min -9
_diffrn_reflns_limit_k_max 12
_diffrn_reflns_limit_k_min -12
_diffrn_reflns_limit_l_max 20
_diffrn_reflns_limit_l_min -20
_diffrn_reflns_number 13786
_diffrn_reflns_theta_full 25.00
_diffrn_reflns_theta_max 25.00
_diffrn_reflns_theta_min 2.82
_diffrn_standards_decay_% 0
_exptl_absorpt_coefficient_mu 3.990
_exptl_absorpt_correction_T_max 1.00000
_exptl_absorpt_correction_T_min 0.63995
_exptl_absorpt_correction_type multi-scan
_exptl_absorpt_process_details
;
CrysAlisPro, Agilent Technologies,
Version 1.171.36.28 (release 01-02-2013 CrysAlis171 .NET)
(compiled Feb  1 2013,16:14:44)
Empirical absorption correction using spherical harmonics,
 implemented in SCALE3 ABSPACK scaling algorithm.
;
_exptl_crystal_colour 'light yellow'
_exptl_crystal_density_diffrn 1.979
_exptl_crystal_density_method 'not measured'
_exptl_crystal_description block
_exptl_crystal_F_000 852
_exptl_crystal_size_max 0.28
_exptl_crystal_size_mid 0.16
_exptl_crystal_size_min 0.16
_refine_diff_density_max 0.437
_refine_diff_density_min -0.508
_refine_diff_density_rms 0.093
_refine_ls_extinction_method none
_refine_ls_goodness_of_fit_ref 1.054
_refine_ls_hydrogen_treatment mixed
_refine_ls_matrix_type full
_refine_ls_number_parameters 399
_refine_ls_number_reflns 5219
_refine_ls_number_restraints 0
_refine_ls_restrained_S_all 1.054
_refine_ls_R_factor_all 0.0270
_refine_ls_R_factor_gt 0.0206
_refine_ls_shift/su_max 0.002
_refine_ls_shift/su_mean 0.000
_refine_ls_structure_factor_coef Fsqd
_refine_ls_weighting_details 'calc w=1/[\s^2^(Fo^2^)+(0.0160P)^2^+0.3593P] where P=(Fo^2^+2Fc^2^)/3'
_refine_ls_weighting_scheme calc
_refine_ls_wR_factor_gt 0.0428
_refine_ls_wR_factor_ref 0.0448
_reflns_number_gt 4598
_reflns_number_total 5226
_reflns_threshold_expression >2sigma(I)
_cod_data_source_file c4dt01434k2.cif
_cod_data_source_block 3
_cod_depositor_comments
;
The following automatic conversions were performed:

'_symmetry_cell_setting' value 'Triclinic' changed to 'triclinic'
according to
/usr/data/users/saulius/crontab/automatic-downloads/rss-feeds/RSC/lib/dictionaries/cif_core.dic
dictionary named 'cif_core.dic' version 2.4.2 from 2011-04-26.

Automatic conversion script
Id: cif_fix_values 2281 2013-09-26 08:29:07Z andrius 

 Adding full bibliography for 7031860--7031861.cif.
;
_cod_original_formula_sum 'C27 H21 Sm2 N O14'
_cod_database_code 7031861
_exptl_crystal_f_000' 851.78

loop_
_symmetry_equiv_pos_as_xyz
'x, y, z'
'-x, -y, -z'

loop_
_atom_site_label
_atom_site_type_symbol
_atom_site_fract_x
_atom_site_fract_y
_atom_site_fract_z
_atom_site_U_iso_or_equiv
_atom_site_adp_type
_atom_site_occupancy
_atom_site_symmetry_multiplicity
_atom_site_calc_flag
_atom_site_refinement_flags
Sm1 Sm 0.521363(19) 0.137859(16) 0.296433(9) 0.01731(6) Uani 1 1 d .
Sm2 Sm 1.034631(18) 0.190852(15) 0.237465(8) 0.01522(5) Uani 1 1 d .
C1 C 1.0259(4) 0.4417(3) 0.19563(19) 0.0227(7) Uani 1 1 d .
C2 C 1.0276(4) 0.5714(3) 0.1714(2) 0.0257(8) Uani 1 1 d .
C3 C 1.1226(4) 0.6848(3) 0.21756(19) 0.0235(7) Uani 1 1 d .
H13 H 1.1840 0.6803 0.2648 0.028 Uiso 1 1 calc R
C4 C 1.1277(4) 0.8055(3) 0.19442(18) 0.0208(7) Uani 1 1 d .
C5 C 1.0347(4) 0.8113(3) 0.1243(2) 0.0316(9) Uani 1 1 d .
H11 H 1.0354 0.8918 0.1088 0.038 Uiso 1 1 calc R
C6 C 0.9403(5) 0.6978(4) 0.0769(2) 0.0403(10) Uani 1 1 d .
H10 H 0.8798 0.7021 0.0294 0.048 Uiso 1 1 calc R
C7 C 0.9366(4) 0.5786(4) 0.1008(2) 0.0347(9) Uani 1 1 d .
H12 H 0.8728 0.5027 0.0693 0.042 Uiso 1 1 calc R
C8 C 1.2413(4) 0.9227(3) 0.24236(19) 0.0220(7) Uani 1 1 d .
C9 C 0.8391(4) 0.0017(3) 0.35876(18) 0.0218(7) Uani 1 1 d .
C10 C 0.8725(4) -0.0939(3) 0.41111(17) 0.0204(7) Uani 1 1 d .
C11 C 0.9980(4) -0.1622(4) 0.4022(2) 0.0333(9) Uani 1 1 d .
H21 H 1.0618 -0.1498 0.3630 0.040 Uiso 1 1 calc R
C12 C 1.0278(5) -0.2482(4) 0.4512(2) 0.0453(11) Uani 1 1 d .
H18 H 1.1101 -0.2953 0.4440 0.054 Uiso 1 1 calc R
C13 C 0.9373(5) -0.2656(4) 0.5110(2) 0.0337(9) Uani 1 1 d .
H19 H 0.9595 -0.3231 0.5443 0.040 Uiso 1 1 calc R
C14 C 0.8128(4) -0.1967(3) 0.52119(18) 0.0225(7) Uani 1 1 d .
C15 C 0.7802(4) -0.1129(3) 0.47042(17) 0.0207(7) Uani 1 1 d .
H20 H 0.6949 -0.0686 0.4762 0.025 Uiso 1 1 calc R
C16 C 0.7187(5) -0.2090(3) 0.58747(19) 0.0280(8) Uani 1 1 d .
C17 C 0.6883(4) -0.0001(3) 0.13666(18) 0.0228(7) Uani 1 1 d .
C18 C 0.5984(4) -0.0941(3) 0.06496(18) 0.0214(7) Uani 1 1 d .
C19 C 0.4344(4) -0.1515(4) 0.0626(2) 0.0360(9) Uani 1 1 d .
H15 H 0.3837 -0.1341 0.1064 0.043 Uiso 1 1 calc R
C20 C 0.3469(4) -0.2336(4) -0.0039(2) 0.0425(10) Uani 1 1 d .
H14 H 0.2378 -0.2724 -0.0048 0.051 Uiso 1 1 calc R
C21 C 0.4204(4) -0.2588(4) -0.0697(2) 0.0319(9) Uani 1 1 d .
H16 H 0.3598 -0.3126 -0.1151 0.038 Uiso 1 1 calc R
C22 C 0.5836(4) -0.2045(3) -0.06822(17) 0.0199(7) Uani 1 1 d .
C23 C 0.6726(4) -0.1210(3) -0.00053(17) 0.0196(7) Uani 1 1 d .
H17 H 0.7822 -0.0832 0.0005 0.023 Uiso 1 1 calc R
C24 C 0.6606(4) -0.2295(3) -0.14022(18) 0.0202(7) Uani 1 1 d .
C25 C 0.7858(4) 0.3723(4) 0.3378(2) 0.0316(9) Uani 1 1 d .
H9 H 0.8669 0.4482 0.3512 0.038 Uiso 1 1 calc R
C26 C 1.5384(8) 0.6154(7) 0.2625(6) 0.158(4) Uani 1 1 d .
H3 H 1.5134 0.5684 0.2093 0.236 Uiso 1 1 calc R
H2 H 1.6536 0.6266 0.2809 0.236 Uiso 1 1 calc R
H7 H 1.5097 0.6998 0.2646 0.236 Uiso 1 1 calc R
C27 C 1.4395(9) 0.6129(7) 0.3928(5) 0.155(4) Uani 1 1 d .
H6 H 1.3878 0.6861 0.3889 0.232 Uiso 1 1 calc R
H5 H 1.5490 0.6435 0.4209 0.232 Uiso 1 1 calc R
H4 H 1.3777 0.5541 0.4203 0.232 Uiso 1 1 calc R
N15 N 1.4456(5) 0.5421(4) 0.3119(3) 0.0892(17) Uani 1 1 d .
H8 H 1.4881 0.4708 0.3168 0.107 Uiso 1 1 calc R
H1 H 1.3419 0.5137 0.2867 0.107 Uiso 1 1 calc R
O1 O 1.1248(3) 0.4349(2) 0.25617(13) 0.0282(5) Uani 1 1 d .
O2 O 0.9286(3) 0.3426(2) 0.15765(13) 0.0288(6) Uani 1 1 d .
O3 O 1.3586(3) 0.9101(2) 0.29022(14) 0.0338(6) Uani 1 1 d .
O4 O 1.2254(3) 1.0374(2) 0.23106(13) 0.0253(5) Uani 1 1 d .
O5 O 0.8376(3) 0.0455(2) 0.14082(13) 0.0273(5) Uani 1 1 d .
O6 O 0.6047(3) 0.0289(3) 0.18983(13) 0.0346(6) Uani 1 1 d .
O7 O 0.8135(3) -0.2125(2) -0.13194(13) 0.0301(6) Uani 1 1 d .
O8 O 0.5674(3) -0.2675(2) -0.20657(12) 0.0249(5) Uani 1 1 d .
O9 O 0.7100(3) 0.0457(2) 0.36471(13) 0.0314(6) Uani 1 1 d .
O10 O 0.9389(3) 0.0311(2) 0.31374(13) 0.0276(5) Uani 1 1 d .
O11 O 0.5898(3) -0.1650(3) 0.58519(14) 0.0408(7) Uani 1 1 d .
O12 O 0.7721(3) -0.2606(3) 0.64359(13) 0.0396(7) Uani 1 1 d .
O13 O 0.8169(3) 0.2739(2) 0.29827(14) 0.0316(6) Uani 1 1 d .
O14 O 0.6514(3) 0.3740(2) 0.36017(14) 0.0355(6) Uani 1 1 d .

loop_
_atom_site_aniso_label
_atom_site_aniso_U_11
_atom_site_aniso_U_22
_atom_site_aniso_U_33
_atom_site_aniso_U_23
_atom_site_aniso_U_13
_atom_site_aniso_U_12
Sm1 0.01690(10) 0.01837(10) 0.01704(9) 0.00350(7) 0.00431(7) 0.00326(7)
Sm2 0.01447(9) 0.01464(10) 0.01662(9) 0.00374(7) 0.00322(7) 0.00189(7)
C1 0.0194(18) 0.0197(19) 0.0304(19) 0.0078(16) 0.0045(15) 0.0043(14)
C2 0.0220(19) 0.021(2) 0.0345(19) 0.0086(16) 0.0051(15) 0.0034(15)
C3 0.0217(18) 0.022(2) 0.0273(18) 0.0094(16) 0.0017(14) 0.0037(14)
C4 0.0197(18) 0.0171(18) 0.0271(18) 0.0036(15) 0.0057(14) 0.0063(14)
C5 0.039(2) 0.019(2) 0.040(2) 0.0122(17) 0.0034(17) 0.0085(16)
C6 0.044(2) 0.034(2) 0.039(2) 0.012(2) -0.0147(18) 0.0084(19)
C7 0.038(2) 0.022(2) 0.038(2) 0.0020(18) -0.0117(17) 0.0040(16)
C8 0.0204(18) 0.019(2) 0.0292(18) 0.0074(16) 0.0127(15) 0.0036(14)
C9 0.0210(19) 0.0235(19) 0.0182(16) 0.0055(15) -0.0009(14) -0.0012(14)
C10 0.0187(17) 0.0235(19) 0.0181(16) 0.0039(15) 0.0021(13) 0.0023(14)
C11 0.035(2) 0.041(2) 0.033(2) 0.0138(19) 0.0180(17) 0.0151(18)
C12 0.047(3) 0.055(3) 0.053(3) 0.027(2) 0.025(2) 0.036(2)
C13 0.041(2) 0.034(2) 0.033(2) 0.0178(18) 0.0049(17) 0.0164(18)
C14 0.0228(18) 0.025(2) 0.0182(16) 0.0057(15) 0.0014(14) 0.0017(15)
C15 0.0182(17) 0.0234(19) 0.0203(16) 0.0038(15) 0.0048(14) 0.0030(14)
C16 0.038(2) 0.022(2) 0.0178(17) -0.0014(16) 0.0043(16) -0.0064(16)
C17 0.026(2) 0.0216(19) 0.0202(17) 0.0018(15) -0.0004(15) 0.0075(15)
C18 0.0196(18) 0.0230(19) 0.0202(16) 0.0006(15) 0.0028(14) 0.0039(14)
C19 0.027(2) 0.046(3) 0.0284(19) -0.0063(18) 0.0133(16) -0.0038(17)
C20 0.020(2) 0.060(3) 0.037(2) -0.009(2) 0.0133(17) -0.0112(18)
C21 0.022(2) 0.039(2) 0.0276(19) -0.0049(17) 0.0026(15) -0.0040(16)
C22 0.0200(18) 0.0219(19) 0.0182(16) 0.0034(15) 0.0028(13) 0.0059(14)
C23 0.0160(17) 0.0212(19) 0.0223(16) 0.0059(15) 0.0038(13) 0.0037(13)
C24 0.030(2) 0.0127(18) 0.0204(17) 0.0039(15) 0.0083(15) 0.0064(14)
C25 0.025(2) 0.023(2) 0.044(2) 0.0043(18) 0.0031(17) 0.0002(16)
C26 0.071(5) 0.088(6) 0.346(14) 0.091(7) 0.075(7) 0.027(4)
C27 0.125(6) 0.110(6) 0.173(8) -0.083(6) -0.086(6) 0.045(5)
N15 0.037(2) 0.039(3) 0.172(5) -0.009(3) -0.027(3) 0.012(2)
O1 0.0292(14) 0.0188(13) 0.0333(13) 0.0081(11) -0.0048(11) -0.0003(10)
O2 0.0259(13) 0.0167(13) 0.0385(14) 0.0054(11) -0.0075(11) -0.0011(10)
O3 0.0309(14) 0.0210(14) 0.0450(15) 0.0089(12) -0.0070(12) -0.0003(11)
O4 0.0204(12) 0.0165(13) 0.0407(14) 0.0072(11) 0.0083(10) 0.0042(10)
O5 0.0224(14) 0.0278(14) 0.0260(12) -0.0018(11) 0.0001(10) -0.0016(10)
O6 0.0331(15) 0.0457(17) 0.0229(12) -0.0065(12) 0.0060(11) 0.0127(12)
O7 0.0211(14) 0.0473(17) 0.0267(12) 0.0118(12) 0.0098(10) 0.0116(11)
O8 0.0340(14) 0.0227(13) 0.0172(11) 0.0031(10) 0.0041(10) 0.0037(10)
O9 0.0236(13) 0.0441(16) 0.0353(13) 0.0229(12) 0.0090(11) 0.0133(12)
O10 0.0246(13) 0.0324(15) 0.0302(13) 0.0146(11) 0.0120(11) 0.0043(11)
O11 0.0460(17) 0.0516(19) 0.0315(14) 0.0111(13) 0.0228(13) 0.0126(14)
O12 0.0534(17) 0.0366(16) 0.0198(12) 0.0135(12) -0.0051(11) -0.0143(12)
O13 0.0293(14) 0.0219(14) 0.0453(15) 0.0019(12) 0.0168(12) 0.0061(11)
O14 0.0257(15) 0.0317(15) 0.0466(15) -0.0057(13) 0.0108(12) 0.0073(11)

loop_
_atom_type_symbol
_atom_type_description
_atom_type_scat_dispersion_real
_atom_type_scat_dispersion_imag
_atom_type_scat_source
C C 0.0033 0.0016 'International Tables Vol C Tables 4.2.6.8 and 6.1.1.4'
H H 0.0000 0.0000 'International Tables Vol C Tables 4.2.6.8 and 6.1.1.4'
O O 0.0106 0.0060 'International Tables Vol C Tables 4.2.6.8 and 6.1.1.4'
Sm Sm -0.1638 3.4418 'International Tables Vol C Tables 4.2.6.8 and 6.1.1.4'
N N 0.0061 0.0033 'International Tables Vol C Tables 4.2.6.8 and 6.1.1.4'

loop_
_geom_angle_atom_site_label_1
_geom_angle_atom_site_label_2
_geom_angle_atom_site_label_3
_geom_angle
_geom_angle_site_symmetry_1
_geom_angle_site_symmetry_3
O6 Sm1 O9 82.92(8) . .
O6 Sm1 O11 157.43(9) . 2_656
O9 Sm1 O11 85.19(9) . 2_656
O6 Sm1 O8 83.86(8) . 2_655
O9 Sm1 O8 155.32(8) . 2_655
O11 Sm1 O8 113.58(8) 2_656 2_655
O6 Sm1 O3 79.95(9) . 1_445
O9 Sm1 O3 78.61(8) . 1_445
O11 Sm1 O3 78.94(9) 2_656 1_445
O8 Sm1 O3 119.30(8) 2_655 1_445
O6 Sm1 O14 123.15(9) . .
O9 Sm1 O14 95.52(9) . .
O11 Sm1 O14 77.02(9) 2_656 .
O8 Sm1 O14 74.63(8) 2_655 .
O3 Sm1 O14 155.65(8) 1_445 .
O6 Sm1 O4 87.67(8) . 1_445
O9 Sm1 O4 129.75(8) . 1_445
O11 Sm1 O4 85.28(9) 2_656 1_445
O8 Sm1 O4 70.22(7) 2_655 1_445
O3 Sm1 O4 51.14(7) 1_445 1_445
O14 Sm1 O4 129.70(7) . 1_445
O6 Sm1 O13 76.98(8) . .
O9 Sm1 O13 71.14(8) . .
O11 Sm1 O13 116.94(9) 2_656 .
O8 Sm1 O13 85.62(8) 2_655 .
O3 Sm1 O13 143.75(7) 1_445 .
O14 Sm1 O13 49.88(7) . .
O4 Sm1 O13 152.70(7) 1_445 .
O6 Sm1 C8 79.29(9) . 1_445
O9 Sm1 C8 103.73(9) . 1_445
O11 Sm1 C8 85.02(9) 2_656 1_445
O8 Sm1 C8 94.13(9) 2_655 1_445
O3 Sm1 C8 25.43(8) 1_445 1_445
O14 Sm1 C8 152.42(8) . 1_445
O4 Sm1 C8 26.24(8) 1_445 1_445
O13 Sm1 C8 156.16(8) . 1_445
O6 Sm1 C25 100.22(10) . .
O9 Sm1 C25 82.98(9) . .
O11 Sm1 C25 97.28(10) 2_656 .
O8 Sm1 C25 78.98(9) 2_655 .
O3 Sm1 C25 161.44(9) 1_445 .
O14 Sm1 C25 24.87(8) . .
O4 Sm1 C25 147.21(8) 1_445 .
O13 Sm1 C25 25.01(8) . .
C8 Sm1 C25 173.10(9) 1_445 .
O5 Sm2 O7 84.04(8) . 2_755
O5 Sm2 O10 80.61(8) . .
O7 Sm2 O10 139.93(8) 2_755 .
O5 Sm2 O12 157.22(8) . 2_756
O7 Sm2 O12 106.78(8) 2_755 2_756
O10 Sm2 O12 78.36(8) . 2_756
O5 Sm2 O13 90.39(8) . .
O7 Sm2 O13 141.68(8) 2_755 .
O10 Sm2 O13 75.40(7) . .
O12 Sm2 O13 92.70(9) 2_756 .
O5 Sm2 O4 91.54(8) . 1_545
O7 Sm2 O4 69.11(7) 2_755 1_545
O10 Sm2 O4 74.54(7) . 1_545
O12 Sm2 O4 74.51(9) 2_756 1_545
O13 Sm2 O4 149.12(7) . 1_545
O5 Sm2 O2 78.00(8) . .
O7 Sm2 O2 70.35(8) 2_755 .
O10 Sm2 O2 140.02(8) . .
O12 Sm2 O2 124.28(8) 2_756 .
O13 Sm2 O2 71.41(8) . .
O4 Sm2 O2 138.93(7) 1_545 .
O5 Sm2 O1 130.07(7) . .
O7 Sm2 O1 78.64(8) 2_755 .
O10 Sm2 O1 137.84(8) . .
O12 Sm2 O1 72.45(8) 2_756 .
O13 Sm2 O1 76.29(8) . .
O4 Sm2 O1 123.76(7) 1_545 .
O2 Sm2 O1 52.09(7) . .
O5 Sm2 C1 103.54(9) . .
O7 Sm2 C1 71.75(8) 2_755 .
O10 Sm2 C1 147.97(8) . .
O12 Sm2 C1 98.93(9) 2_756 .
O13 Sm2 C1 72.85(8) . .
O4 Sm2 C1 136.07(8) 1_545 .
O2 Sm2 C1 25.60(8) . .
O1 Sm2 C1 26.52(8) . .
O2 C1 O1 120.9(3) . .
O2 C1 C2 120.0(3) . .
O1 C1 C2 119.1(3) . .
O2 C1 Sm2 60.11(16) . .
O1 C1 Sm2 60.91(16) . .
C2 C1 Sm2 177.2(2) . .
C3 C2 C7 119.2(3) . .
C3 C2 C1 120.8(3) . .
C7 C2 C1 119.9(3) . .
C2 C3 C4 121.1(3) . .
C5 C4 C3 119.0(3) . .
C5 C4 C8 121.7(3) . .
C3 C4 C8 119.2(3) . .
C4 C5 C6 120.5(3) . .
C7 C6 C5 119.7(3) . .
C6 C7 C2 120.4(3) . .
O3 C8 O4 119.9(3) . .
O3 C8 C4 120.2(3) . .
O4 C8 C4 119.7(3) . .
O3 C8 Sm1 59.93(17) . 1_665
O4 C8 Sm1 61.95(17) . 1_665
C4 C8 Sm1 162.1(2) . 1_665
O10 C9 O9 125.6(3) . .
O10 C9 C10 118.5(3) . .
O9 C9 C10 115.9(3) . .
C15 C10 C11 118.9(3) . .
C15 C10 C9 120.1(3) . .
C11 C10 C9 120.9(3) . .
C12 C11 C10 120.1(3) . .
C11 C12 C13 120.9(3) . .
C12 C13 C14 119.6(3) . .
C15 C14 C13 119.3(3) . .
C15 C14 C16 120.0(3) . .
C13 C14 C16 120.6(3) . .
C14 C15 C10 121.1(3) . .
O11 C16 O12 122.9(3) . .
O11 C16 C14 117.3(3) . .
O12 C16 C14 119.7(3) . .
O5 C17 O6 124.1(3) . .
O5 C17 C18 119.5(3) . .
O6 C17 C18 116.4(3) . .
C23 C18 C19 119.2(3) . .
C23 C18 C17 121.3(3) . .
C19 C18 C17 119.4(3) . .
C20 C19 C18 120.5(3) . .
C19 C20 C21 120.2(3) . .
C22 C21 C20 120.3(3) . .
C21 C22 C23 119.5(3) . .
C21 C22 C24 119.8(3) . .
C23 C22 C24 120.6(3) . .
C18 C23 C22 120.2(3) . .
O7 C24 O8 123.7(3) . .
O7 C24 C22 117.8(3) . .
O8 C24 C22 118.6(3) . .
O14 C25 O13 123.0(3) . .
O14 C25 Sm1 59.70(18) . .
O13 C25 Sm1 63.33(19) . .
C26 N15 C27 117.0(6) . .
C1 O1 Sm2 92.57(19) . .
C1 O2 Sm2 94.29(19) . .
C8 O3 Sm1 94.64(19) . 1_665
C8 O4 Sm2 142.9(2) . 1_565
C8 O4 Sm1 91.81(19) . 1_665
Sm2 O4 Sm1 114.88(9) 1_565 1_665
C17 O5 Sm2 133.6(2) . .
C17 O6 Sm1 161.7(2) . .
C24 O7 Sm2 123.21(19) . 2_755
C24 O8 Sm1 128.4(2) . 2_655
C9 O9 Sm1 142.0(2) . .
C9 O10 Sm2 144.3(2) . .
C16 O11 Sm1 116.4(2) . 2_656
C16 O12 Sm2 136.8(2) . 2_756
C25 O13 Sm2 143.0(2) . .
C25 O13 Sm1 91.7(2) . .
Sm2 O13 Sm1 125.34(10) . .
C25 O14 Sm1 95.4(2) . .

loop_
_geom_bond_atom_site_label_1
_geom_bond_atom_site_label_2
_geom_bond_distance
_geom_bond_site_symmetry_2
Sm1 O6 2.285(2) .
Sm1 O9 2.308(2) .
Sm1 O11 2.369(2) 2_656
Sm1 O8 2.375(2) 2_655
Sm1 O3 2.519(2) 1_445
Sm1 O14 2.547(2) .
Sm1 O4 2.562(2) 1_445
Sm1 O13 2.625(2) .
Sm1 C8 2.901(3) 1_445
Sm1 C25 2.936(4) .
Sm2 O5 2.349(2) .
Sm2 O7 2.383(2) 2_755
Sm2 O10 2.395(2) .
Sm2 O12 2.396(2) 2_756
Sm2 O13 2.450(2) .
Sm2 O4 2.474(2) 1_545
Sm2 O2 2.491(2) .
Sm2 O1 2.506(2) .
Sm2 C1 2.865(3) .
C1 O2 1.241(4) .
C1 O1 1.281(4) .
C1 C2 1.492(5) .
C2 C3 1.382(5) .
C2 C7 1.388(5) .
C3 C4 1.390(4) .
C4 C5 1.384(5) .
C4 C8 1.480(5) .
C5 C6 1.389(5) .
C6 C7 1.383(5) .
C8 O3 1.250(4) .
C8 O4 1.283(4) .
C8 Sm1 2.901(3) 1_665
C9 O10 1.249(4) .
C9 O9 1.263(4) .
C9 C10 1.502(4) .
C10 C15 1.386(4) .
C10 C11 1.391(4) .
C11 C12 1.375(5) .
C12 C13 1.381(5) .
C13 C14 1.390(5) .
C14 C15 1.384(4) .
C14 C16 1.488(4) .
C16 O11 1.251(4) .
C16 O12 1.266(4) .
C17 O5 1.247(4) .
C17 O6 1.264(4) .
C17 C18 1.493(5) .
C18 C23 1.384(4) .
C18 C19 1.393(5) .
C19 C20 1.372(5) .
C20 C21 1.382(5) .
C21 C22 1.381(5) .
C22 C23 1.396(4) .
C22 C24 1.492(4) .
C24 O7 1.250(4) .
C24 O8 1.277(4) .
C25 O14 1.241(4) .
C25 O13 1.242(4) .
C26 N15 1.451(8) .
C27 N15 1.503(8) .
O3 Sm1 2.519(2) 1_665
O4 Sm2 2.474(2) 1_565
O4 Sm1 2.562(2) 1_665
O7 Sm2 2.383(2) 2_755
O8 Sm1 2.375(2) 2_655
O11 Sm1 2.369(2) 2_656
O12 Sm2 2.396(2) 2_756
